data_7007826
loop_
_publ_author_name
'Moura, Carolina'
'V\'itor, Rute F'
'Maria, Leonor'
'Paulo, Ant\'onio'
'Santos, Isabel C.'
'Santos, Isabel'

_publ_section_title
;
 Rhenium(V) oxocomplexes with novel pyrazolyl-based N4- and N3S-donor
 chelators.
;
_journal_issue 47
_journal_name_full 'Dalton transactions (Cambridge, England : 2003)'
_journal_page_first 5630
_journal_page_last 5640
_journal_paper_doi 10.1039/b611034g
_journal_year 2006
_chemical_formula_moiety 'C11 H15 N4 O4 Re S, C11 H15 N4 O3 Re S'
_chemical_formula_sum 'C22 H30 N8 O7 Re2 S2'
_chemical_formula_weight 955.06
_chemical_name_systematic
;
?
;
_space_group_IT_number 2
_symmetry_cell_setting triclinic
_symmetry_space_group_name_Hall '-P 1'
_symmetry_space_group_name_H-M 'P -1'
_atom_sites_solution_hydrogens geom
_atom_sites_solution_primary direct
_atom_sites_solution_secondary difmap
_audit_creation_method SHELXL-97
_cell_angle_alpha 89.0390(10)
_cell_angle_beta 80.1750(10)
_cell_angle_gamma 89.2970(10)
_cell_formula_units_Z 2
_cell_length_a 9.4388(2)
_cell_length_b 10.3213(3)
_cell_length_c 14.9377(3)
_cell_measurement_temperature 130(2)
_cell_volume 1433.63(6)
_computing_cell_refinement 'Bruker SMART, (Bruker, 2004)'
_computing_data_collection 'Bruker SMART, (Bruker, 2004)'
_computing_data_reduction 'Bruker SAINT, (Bruker, 2004)'
_computing_molecular_graphics ORTEP3(Farrugia,1997)
_computing_publication_material 'WinGX (Farrugia, 1999)'
_computing_structure_refinement 'SHELXL-97 (Sheldrick, 1997)'
_computing_structure_solution 'SIR97 (Altomare, 1999)'
_diffrn_ambient_temperature 130(2)
_diffrn_measured_fraction_theta_full 0.755
_diffrn_measured_fraction_theta_max 0.755
_diffrn_measurement_device_type 'Bruker-AXS APEX- CCD area-detector'
_diffrn_measurement_method '\f and \w'
_diffrn_radiation_monochromator graphite
_diffrn_radiation_source 'fine-focus sealed tube'
_diffrn_radiation_type MoK\a
_diffrn_radiation_wavelength 0.71073
_diffrn_reflns_av_R_equivalents 0.0225
_diffrn_reflns_av_sigmaI/netI 0.0592
_diffrn_reflns_limit_h_max 15
_diffrn_reflns_limit_h_min -11
_diffrn_reflns_limit_k_max 14
_diffrn_reflns_limit_k_min -16
_diffrn_reflns_limit_l_max 19
_diffrn_reflns_limit_l_min -23
_diffrn_reflns_number 17158
_diffrn_reflns_theta_full 38.88
_diffrn_reflns_theta_max 38.88
_diffrn_reflns_theta_min 1.97
_exptl_absorpt_coefficient_mu 8.638
_exptl_absorpt_correction_T_max 0.5449
_exptl_absorpt_correction_T_min 0.2769
_exptl_absorpt_correction_type multi-scan
_exptl_absorpt_process_details '(SADABS; Sheldrick, 2004)'
_exptl_crystal_colour carmine
_exptl_crystal_density_diffrn 2.212
_exptl_crystal_density_method 'not measured'
_exptl_crystal_description plate
_exptl_crystal_F_000 912
_exptl_crystal_size_max 0.20
_exptl_crystal_size_mid 0.10
_exptl_crystal_size_min 0.08
_refine_diff_density_max 3.082
_refine_diff_density_min -2.636
_refine_diff_density_rms 0.301
_refine_ls_extinction_method none
_refine_ls_goodness_of_fit_ref 1.003
_refine_ls_hydrogen_treatment constr
_refine_ls_matrix_type full
_refine_ls_number_parameters 370
_refine_ls_number_reflns 12499
_refine_ls_number_restraints 0
_refine_ls_restrained_S_all 1.003
_refine_ls_R_factor_all 0.0586
_refine_ls_R_factor_gt 0.0396
_refine_ls_shift/su_max 0.001
_refine_ls_shift/su_mean 0.000
_refine_ls_structure_factor_coef Fsqd
_refine_ls_weighting_details 'calc w=1/[\s^2^(Fo^2^)+(0.0562P)^2^+0.0000P] where P=(Fo^2^+2Fc^2^)/3'
_refine_ls_weighting_scheme calc
_refine_ls_wR_factor_gt 0.0927
_refine_ls_wR_factor_ref 0.1073
_reflns_number_gt 9566
_reflns_number_total 12499
_reflns_threshold_expression >2sigma(I)
_cod_data_source_file b611034g.txt
_cod_data_source_block 13
_cod_depositor_comments
;
The following automatic conversions were performed:
'_symmetry_cell_setting' value 'Triclinic' changed to 'triclinic'
according to '/home/saulius/struct/CIF-dictionaries/cif_core.dic'
dictionary named 'cif_core.dic' version 2.4.1 from 2010-06-29.

Automatic conversion script
Id: cif_fix_enum 1527 2010-12-29 10:47:43Z saulius 
;
_cod_original_sg_symbol_H-M P-1
_cod_database_code 7007826

loop_
_symmetry_equiv_pos_as_xyz
'x, y, z'
'-x, -y, -z'

loop_
_atom_site_label
_atom_site_type_symbol
_atom_site_fract_x
_atom_site_fract_y
_atom_site_fract_z
_atom_site_U_iso_or_equiv
_atom_site_adp_type
_atom_site_occupancy
_atom_site_symmetry_multiplicity
_atom_site_calc_flag
_atom_site_refinement_flags
_atom_site_disorder_assembly
_atom_site_disorder_group
Re1 Re 0.308716(19) 0.772502(17) 0.408333(12) 0.01249(5) Uani 1 1 d . . .
S1 S 0.53351(14) 0.68191(13) 0.37764(9) 0.0201(2) Uani 1 1 d . . .
O1 O 0.2129(4) 0.7540(4) 0.3236(2) 0.0216(8) Uani 1 1 d . . .
N1 N 0.2426(4) 0.6084(4) 0.4904(3) 0.0147(7) Uani 1 1 d . . .
N2 N 0.1700(4) 0.6101(4) 0.5781(3) 0.0138(7) Uani 1 1 d . . .
N3 N 0.2108(4) 0.8851(4) 0.5081(3) 0.0151(7) Uani 1 1 d . . .
N4 N 0.4187(5) 0.9349(4) 0.3820(3) 0.0172(8) Uani 1 1 d . . .
C1 C 0.2346(5) 0.4844(5) 0.4629(4) 0.0171(9) Uani 1 1 d . . .
C2 C 0.1579(5) 0.4108(5) 0.5327(4) 0.0181(9) Uani 1 1 d . . .
H2 H 0.1372 0.3231 0.5309 0.022 Uiso 1 1 calc R . .
C3 C 0.1186(5) 0.4907(5) 0.6044(4) 0.0171(9) Uani 1 1 d . . .
C4 C 0.3030(6) 0.4395(5) 0.3711(4) 0.0241(11) Uani 1 1 d . . .
H4A H 0.2905 0.5047 0.3264 0.036 Uiso 1 1 calc R . .
H4B H 0.2589 0.3605 0.3575 0.036 Uiso 1 1 calc R . .
H4C H 0.4038 0.4245 0.3702 0.036 Uiso 1 1 calc R . .
C5 C 0.0436(6) 0.4605(6) 0.6992(4) 0.0234(11) Uani 1 1 d . . .
H5A H -0.0147 0.5334 0.7223 0.035 Uiso 1 1 calc R . .
H5B H 0.1138 0.4427 0.7374 0.035 Uiso 1 1 calc R . .
H5C H -0.0163 0.3861 0.6985 0.035 Uiso 1 1 calc R . .
C6 C 0.1674(5) 0.7258(5) 0.6329(3) 0.0170(9) Uani 1 1 d . . .
H6A H 0.2642 0.7435 0.6428 0.020 Uiso 1 1 calc R . .
H6B H 0.1084 0.7098 0.6918 0.020 Uiso 1 1 calc R . .
C7 C 0.1091(5) 0.8434(5) 0.5887(3) 0.0155(9) Uani 1 1 d . . .
H7A H 0.0178 0.8224 0.5712 0.019 Uiso 1 1 calc R . .
H7B H 0.0928 0.9135 0.6318 0.019 Uiso 1 1 calc R . .
C8 C 0.2256(6) 1.0176(5) 0.4962(3) 0.0171(9) Uani 1 1 d . . .
C9 C 0.3446(6) 1.0536(5) 0.4193(4) 0.0186(9) Uani 1 1 d . . .
H9A H 0.3048 1.0999 0.3721 0.022 Uiso 1 1 calc R . .
H9B H 0.4123 1.1099 0.4412 0.022 Uiso 1 1 calc R . .
C10 C 0.5580(6) 0.9440(5) 0.3378(3) 0.0190(9) Uani 1 1 d . . .
C11 C 0.6343(6) 0.8159(6) 0.3163(4) 0.0229(11) Uani 1 1 d . . .
H11A H 0.7291 0.8189 0.3329 0.028 Uiso 1 1 calc R . .
H11B H 0.6462 0.8011 0.2515 0.028 Uiso 1 1 calc R . .
O2 O 0.1521(4) 1.0990(4) 0.5415(3) 0.0239(8) Uani 1 1 d . . .
O3 O 0.6192(4) 1.0483(4) 0.3169(3) 0.0237(8) Uani 1 1 d . . .
Re2 Re 0.190071(17) 0.175582(17) 0.149195(11) 0.00981(4) Uani 1 1 d . . .
S2 S -0.03322(12) 0.23782(12) 0.11395(8) 0.0151(2) Uani 1 1 d . . .
O4 O 0.1608(3) 0.1898(4) 0.2629(2) 0.0153(6) Uani 1 1 d . . .
O5 O 0.2519(4) 0.1917(3) -0.0067(2) 0.0146(6) Uani 1 1 d . . .
N6 N 0.1214(4) -0.0024(4) 0.1292(3) 0.0122(7) Uani 1 1 d . . .
N7 N 0.3802(4) 0.0755(4) 0.1265(3) 0.0108(6) Uani 1 1 d . . .
N8 N 0.4405(4) 0.3636(4) 0.1496(3) 0.0141(7) Uani 1 1 d . . .
N9 N 0.3026(4) 0.3557(4) 0.1299(3) 0.0123(7) Uani 1 1 d . . .
C12 C -0.1177(5) 0.0779(5) 0.1256(3) 0.0168(9) Uani 1 1 d . . .
H12A H -0.1814 0.0727 0.1838 0.020 Uiso 1 1 calc R . .
H12B H -0.1760 0.0695 0.0785 0.020 Uiso 1 1 calc R . .
C13 C -0.0127(5) -0.0344(5) 0.1192(3) 0.0145(8) Uani 1 1 d . . .
C14 C 0.2260(5) -0.1085(5) 0.1219(3) 0.0132(8) Uani 1 1 d . . .
H14A H 0.2212 -0.1581 0.0679 0.016 Uiso 1 1 calc R . .
H14B H 0.2042 -0.1659 0.1744 0.016 Uiso 1 1 calc R . .
C15 C 0.3779(5) -0.0530(4) 0.1165(3) 0.0117(7) Uani 1 1 d . . .
C16 C 0.5230(5) 0.1344(5) 0.1239(3) 0.0133(8) Uani 1 1 d . . .
H16A H 0.5620 0.1613 0.0621 0.016 Uiso 1 1 calc R . .
H16B H 0.5884 0.0709 0.1435 0.016 Uiso 1 1 calc R . .
C17 C 0.5100(5) 0.2512(5) 0.1859(3) 0.0151(8) Uani 1 1 d . . .
H17A H 0.4550 0.2269 0.2446 0.018 Uiso 1 1 calc R . .
H17B H 0.6053 0.2755 0.1952 0.018 Uiso 1 1 calc R . .
C18 C 0.4926(5) 0.4842(5) 0.1355(3) 0.0157(9) Uani 1 1 d . . .
C19 C 0.3865(6) 0.5588(5) 0.1036(4) 0.0190(9) Uani 1 1 d . . .
H19 H 0.3917 0.6463 0.0876 0.023 Uiso 1 1 calc R . .
C20 C 0.2718(5) 0.4770(5) 0.1004(3) 0.0165(9) Uani 1 1 d . . .
C21 C 0.1330(5) 0.5088(5) 0.0687(4) 0.0208(10) Uani 1 1 d . . .
H21A H 0.0789 0.4309 0.0671 0.031 Uiso 1 1 calc R . .
H21B H 0.1528 0.5470 0.0089 0.031 Uiso 1 1 calc R . .
H21C H 0.0783 0.5687 0.1097 0.031 Uiso 1 1 calc R . .
C22 C 0.6377(6) 0.5230(5) 0.1537(4) 0.0214(10) Uani 1 1 d . . .
H22A H 0.7073 0.4574 0.1317 0.032 Uiso 1 1 calc R . .
H22B H 0.6338 0.5328 0.2178 0.032 Uiso 1 1 calc R . .
H22C H 0.6647 0.6038 0.1230 0.032 Uiso 1 1 calc R . .
O6 O -0.0493(4) -0.1460(4) 0.1079(3) 0.0206(7) Uani 1 1 d . . .
O7 O 0.4850(3) -0.1270(3) 0.1038(2) 0.0150(6) Uani 1 1 d . . .

loop_
_atom_site_aniso_label
_atom_site_aniso_U_11
_atom_site_aniso_U_22
_atom_site_aniso_U_33
_atom_site_aniso_U_23
_atom_site_aniso_U_13
_atom_site_aniso_U_12
Re1 0.01536(8) 0.01129(8) 0.01144(8) -0.00046(6) -0.00392(6) -0.00201(6)
S1 0.0178(5) 0.0176(6) 0.0242(6) -0.0023(5) -0.0010(5) 0.0009(4)
O1 0.028(2) 0.0235(19) 0.0151(16) 0.0009(14) -0.0088(14) -0.0054(16)
N1 0.0182(18) 0.0110(17) 0.0148(17) -0.0012(14) -0.0025(14) -0.0013(14)
N2 0.0172(18) 0.0102(17) 0.0133(16) -0.0003(13) -0.0001(14) -0.0018(14)
N3 0.0170(18) 0.0095(17) 0.0196(19) -0.0023(14) -0.0054(15) 0.0024(14)
N4 0.022(2) 0.0157(19) 0.0142(17) 0.0039(15) -0.0033(15) -0.0074(16)
C1 0.018(2) 0.013(2) 0.022(2) -0.0037(17) -0.0090(18) 0.0027(16)
C2 0.019(2) 0.010(2) 0.026(2) -0.0002(18) -0.0074(19) -0.0003(16)
C3 0.017(2) 0.013(2) 0.023(2) 0.0041(17) -0.0079(18) -0.0017(16)
C4 0.032(3) 0.014(2) 0.027(3) -0.011(2) -0.008(2) 0.000(2)
C5 0.022(2) 0.025(3) 0.023(2) 0.005(2) -0.005(2) -0.009(2)
C6 0.020(2) 0.015(2) 0.016(2) 0.0005(17) -0.0030(17) -0.0049(17)
C7 0.016(2) 0.013(2) 0.0150(19) 0.0000(16) 0.0039(16) 0.0031(16)
C8 0.023(2) 0.010(2) 0.020(2) 0.0036(17) -0.0096(18) -0.0002(17)
C9 0.023(2) 0.0081(19) 0.026(2) 0.0049(17) -0.0064(19) -0.0044(17)
C10 0.019(2) 0.024(3) 0.015(2) 0.0027(18) -0.0055(17) -0.0041(19)
C11 0.021(2) 0.026(3) 0.020(2) -0.006(2) -0.0004(19) -0.002(2)
O2 0.028(2) 0.0121(17) 0.031(2) -0.0042(15) -0.0026(17) 0.0027(14)
O3 0.0230(19) 0.023(2) 0.0258(19) 0.0051(16) -0.0065(15) -0.0110(15)
Re2 0.00709(7) 0.01197(8) 0.01043(7) -0.00062(6) -0.00176(5) 0.00154(5)
S2 0.0092(4) 0.0204(6) 0.0159(5) -0.0001(4) -0.0028(4) 0.0046(4)
O4 0.0107(14) 0.0205(17) 0.0143(15) 0.0003(13) -0.0013(12) 0.0010(12)
O5 0.0130(14) 0.0206(17) 0.0106(14) -0.0021(12) -0.0031(11) -0.0005(12)
N7 0.0070(14) 0.0096(16) 0.0161(17) 0.0003(13) -0.0031(13) 0.0027(12)
N6 0.0079(15) 0.0147(18) 0.0136(16) 0.0007(14) -0.0010(13) 0.0007(13)
N8 0.0121(16) 0.0167(19) 0.0137(17) -0.0024(14) -0.0025(13) 0.0007(14)
N9 0.0107(15) 0.0141(18) 0.0131(16) -0.0002(14) -0.0052(13) -0.0010(13)
C12 0.0077(17) 0.026(3) 0.017(2) 0.0005(18) -0.0034(15) -0.0015(17)
C13 0.0097(17) 0.023(2) 0.0112(18) 0.0013(17) -0.0027(14) -0.0017(16)
C15 0.0135(18) 0.0132(19) 0.0080(16) -0.0003(14) -0.0009(14) 0.0012(15)
C14 0.0091(17) 0.014(2) 0.016(2) -0.0012(16) -0.0029(15) 0.0017(15)
C16 0.0110(18) 0.014(2) 0.0154(19) 0.0003(16) -0.0047(15) 0.0010(15)
C17 0.0125(19) 0.018(2) 0.015(2) -0.0013(17) -0.0039(16) -0.0010(16)
C18 0.020(2) 0.0111(19) 0.0135(19) -0.0014(16) 0.0036(16) -0.0040(16)
C19 0.021(2) 0.012(2) 0.023(2) -0.0001(18) -0.0019(19) 0.0049(17)
C20 0.021(2) 0.014(2) 0.014(2) 0.0003(16) -0.0030(17) 0.0069(17)
C21 0.019(2) 0.020(2) 0.025(2) 0.005(2) -0.0074(19) 0.0000(18)
C22 0.020(2) 0.020(2) 0.024(2) -0.003(2) -0.0030(19) -0.0052(19)
O6 0.0171(16) 0.0195(18) 0.0277(19) -0.0032(15) -0.0099(14) -0.0043(14)
O7 0.0102(14) 0.0148(16) 0.0194(16) -0.0018(13) -0.0011(12) 0.0034(12)

loop_
_atom_type_symbol
_atom_type_description
_atom_type_scat_dispersion_real
_atom_type_scat_dispersion_imag
_atom_type_scat_source
C C 0.0033 0.0016 'International Tables Vol C Tables 4.2.6.8 and 6.1.1.4'
H H 0.0000 0.0000 'International Tables Vol C Tables 4.2.6.8 and 6.1.1.4'
N N 0.0061 0.0033 'International Tables Vol C Tables 4.2.6.8 and 6.1.1.4'
O O 0.0106 0.0060 'International Tables Vol C Tables 4.2.6.8 and 6.1.1.4'
S S 0.1246 0.1234 'International Tables Vol C Tables 4.2.6.8 and 6.1.1.4'
Re Re -1.0185 7.2310 'International Tables Vol C Tables 4.2.6.8 and 6.1.1.4'

loop_
_geom_angle_atom_site_label_1
_geom_angle_atom_site_label_2
_geom_angle_atom_site_label_3
_geom_angle
_geom_angle_site_symmetry_1
_geom_angle_site_symmetry_3
_geom_angle_publ_flag
O1 Re1 N4 107.04(18) . . ?
O1 Re1 N3 113.44(18) . . ?
N4 Re1 N3 78.93(18) . . ?
O1 Re1 N1 100.74(18) . . ?
N4 Re1 N1 152.19(17) . . ?
N3 Re1 N1 88.98(16) . . ?
O1 Re1 S1 113.18(14) . . ?
N4 Re1 S1 82.15(14) . . ?
N3 Re1 S1 132.98(12) . . ?
N1 Re1 S1 88.27(12) . . ?
C11 S1 Re1 100.59(18) . . ?
C1 N1 N2 105.4(4) . . ?
C1 N1 Re1 127.3(3) . . ?
N2 N1 Re1 125.9(3) . . ?
C3 N2 N1 110.6(4) . . ?
C3 N2 C6 128.2(4) . . ?
N1 N2 C6 120.9(4) . . ?
C8 N3 C7 115.3(4) . . ?
C8 N3 Re1 117.6(3) . . ?
C7 N3 Re1 126.7(3) . . ?
C10 N4 C9 118.5(4) . . ?
C10 N4 Re1 125.8(4) . . ?
C9 N4 Re1 115.6(3) . . ?
N1 C1 C2 109.6(4) . . ?
N1 C1 C4 123.0(5) . . ?
C2 C1 C4 127.4(5) . . ?
C3 C2 C1 107.2(4) . . ?
C3 C2 H2 126.4 . . ?
C1 C2 H2 126.4 . . ?
N2 C3 C2 107.2(5) . . ?
N2 C3 C5 122.7(5) . . ?
C2 C3 C5 130.0(5) . . ?
C1 C4 H4A 109.5 . . ?
C1 C4 H4B 109.5 . . ?
H4A C4 H4B 109.5 . . ?
C1 C4 H4C 109.5 . . ?
H4A C4 H4C 109.5 . . ?
H4B C4 H4C 109.5 . . ?
C3 C5 H5A 109.5 . . ?
C3 C5 H5B 109.5 . . ?
H5A C5 H5B 109.5 . . ?
C3 C5 H5C 109.5 . . ?
H5A C5 H5C 109.5 . . ?
H5B C5 H5C 109.5 . . ?
N2 C6 C7 112.4(4) . . ?
N2 C6 H6A 109.1 . . ?
C7 C6 H6A 109.1 . . ?
N2 C6 H6B 109.1 . . ?
C7 C6 H6B 109.1 . . ?
H6A C6 H6B 107.9 . . ?
N3 C7 C6 110.4(4) . . ?
N3 C7 H7A 109.6 . . ?
C6 C7 H7A 109.6 . . ?
N3 C7 H7B 109.6 . . ?
C6 C7 H7B 109.6 . . ?
H7A C7 H7B 108.1 . . ?
O2 C8 N3 125.2(5) . . ?
O2 C8 C9 122.2(5) . . ?
N3 C8 C9 112.5(4) . . ?
N4 C9 C8 109.3(4) . . ?
N4 C9 H9A 109.8 . . ?
C8 C9 H9A 109.8 . . ?
N4 C9 H9B 109.8 . . ?
C8 C9 H9B 109.8 . . ?
H9A C9 H9B 108.3 . . ?
O3 C10 N4 123.6(5) . . ?
O3 C10 C11 121.5(5) . . ?
N4 C10 C11 115.0(5) . . ?
C10 C11 S1 111.3(4) . . ?
C10 C11 H11A 109.4 . . ?
S1 C11 H11A 109.4 . . ?
C10 C11 H11B 109.4 . . ?
S1 C11 H11B 109.4 . . ?
H11A C11 H11B 108.0 . . ?
O4 Re2 N6 104.11(17) . . ?
O4 Re2 N7 101.95(16) . . ?
N6 Re2 N7 79.22(15) . . ?
O4 Re2 N9 92.24(16) . . ?
N6 Re2 N9 162.16(15) . . ?
N7 Re2 N9 90.58(15) . . ?
O4 Re2 O5 169.48(15) . . ?
N6 Re2 O5 86.31(14) . . ?
N7 Re2 O5 78.30(14) . . ?
N9 Re2 O5 77.25(14) . . ?
O4 Re2 S2 101.63(11) . . ?
N6 Re2 S2 83.05(11) . . ?
N7 Re2 S2 153.31(11) . . ?
N9 Re2 S2 100.84(11) . . ?
O5 Re2 S2 80.80(9) . . ?
C12 S2 Re2 97.90(15) . . ?
C15 N7 C16 116.6(4) . . ?
C15 N7 Re2 118.9(3) . . ?
C16 N7 Re2 124.5(3) . . ?
C13 N6 C14 115.9(4) . . ?
C13 N6 Re2 126.3(3) . . ?
C14 N6 Re2 117.8(3) . . ?
C18 N8 N9 111.5(4) . . ?
C18 N8 C17 127.3(4) . . ?
N9 N8 C17 121.1(4) . . ?
C20 N9 N8 105.1(4) . . ?
C20 N9 Re2 135.1(3) . . ?
N8 N9 Re2 119.8(3) . . ?
C13 C12 S2 114.3(3) . . ?
C13 C12 H12A 108.7 . . ?
S2 C12 H12A 108.7 . . ?
C13 C12 H12B 108.7 . . ?
S2 C12 H12B 108.7 . . ?
H12A C12 H12B 107.6 . . ?
O6 C13 N6 123.5(5) . . ?
O6 C13 C12 121.9(4) . . ?
N6 C13 C12 114.6(4) . . ?
O7 C15 N7 126.1(4) . . ?
O7 C15 C14 119.9(4) . . ?
N7 C15 C14 114.0(4) . . ?
N6 C14 C15 109.4(4) . . ?
N6 C14 H14A 109.8 . . ?
C15 C14 H14A 109.8 . . ?
N6 C14 H14B 109.8 . . ?
C15 C14 H14B 109.8 . . ?
H14A C14 H14B 108.2 . . ?
N7 C16 C17 110.0(4) . . ?
N7 C16 H16A 109.7 . . ?
C17 C16 H16A 109.7 . . ?
N7 C16 H16B 109.7 . . ?
C17 C16 H16B 109.7 . . ?
H16A C16 H16B 108.2 . . ?
N8 C17 C16 113.2(4) . . ?
N8 C17 H17A 108.9 . . ?
C16 C17 H17A 108.9 . . ?
N8 C17 H17B 108.9 . . ?
C16 C17 H17B 108.9 . . ?
H17A C17 H17B 107.7 . . ?
N8 C18 C19 106.7(4) . . ?
N8 C18 C22 123.6(5) . . ?
C19 C18 C22 129.7(5) . . ?
C20 C19 C18 106.7(4) . . ?
C20 C19 H19 126.6 . . ?
C18 C19 H19 126.6 . . ?
N9 C20 C19 109.9(4) . . ?
N9 C20 C21 122.2(5) . . ?
C19 C20 C21 127.9(5) . . ?
C20 C21 H21A 109.5 . . ?
C20 C21 H21B 109.5 . . ?
H21A C21 H21B 109.5 . . ?
C20 C21 H21C 109.5 . . ?
H21A C21 H21C 109.5 . . ?
H21B C21 H21C 109.5 . . ?
C18 C22 H22A 109.5 . . ?
C18 C22 H22B 109.5 . . ?
H22A C22 H22B 109.5 . . ?
C18 C22 H22C 109.5 . . ?
H22A C22 H22C 109.5 . . ?
H22B C22 H22C 109.5 . . ?

loop_
_geom_bond_atom_site_label_1
_geom_bond_atom_site_label_2
_geom_bond_distance
_geom_bond_site_symmetry_2
_geom_bond_publ_flag
Re1 O1 1.690(4) . ?
Re1 N4 1.981(4) . ?
Re1 N3 1.997(4) . ?
Re1 N1 2.111(4) . ?
Re1 S1 2.2847(13) . ?
S1 C11 1.830(6) . ?
N1 C1 1.358(6) . ?
N1 N2 1.371(5) . ?
N2 C3 1.357(6) . ?
N2 C6 1.456(6) . ?
N3 C8 1.381(6) . ?
N3 C7 1.468(6) . ?
N4 C10 1.370(7) . ?
N4 C9 1.473(7) . ?
C1 C2 1.385(7) . ?
C1 C4 1.491(7) . ?
C2 C3 1.360(7) . ?
C2 H2 0.9300 . ?
C3 C5 1.501(7) . ?
C4 H4A 0.9600 . ?
C4 H4B 0.9600 . ?
C4 H4C 0.9600 . ?
C5 H5A 0.9600 . ?
C5 H5B 0.9600 . ?
C5 H5C 0.9600 . ?
C6 C7 1.515(7) . ?
C6 H6A 0.9700 . ?
C6 H6B 0.9700 . ?
C7 H7A 0.9700 . ?
C7 H7B 0.9700 . ?
C8 O2 1.221(6) . ?
C8 C9 1.509(7) . ?
C9 H9A 0.9700 . ?
C9 H9B 0.9700 . ?
C10 O3 1.238(7) . ?
C10 C11 1.511(8) . ?
C11 H11A 0.9700 . ?
C11 H11B 0.9700 . ?
Re2 O4 1.682(3) . ?
Re2 N6 1.999(4) . ?
Re2 N7 2.040(3) . ?
Re2 N9 2.143(4) . ?
Re2 O5 2.306(3) . ?
Re2 S2 2.3379(11) . ?
S2 C12 1.835(5) . ?
N6 C13 1.345(6) . ?
N6 C14 1.458(6) . ?
N7 C15 1.338(6) . ?
N7 C16 1.479(6) . ?
N8 C18 1.344(6) . ?
N8 N9 1.387(5) . ?
N8 C17 1.467(6) . ?
N9 C20 1.364(6) . ?
C12 C13 1.509(7) . ?
C12 H12A 0.9700 . ?
C12 H12B 0.9700 . ?
C13 O6 1.229(6) . ?
C14 H14A 0.9700 . ?
C14 H14B 0.9700 . ?
C15 O7 1.249(5) . ?
C15 C14 1.540(6) . ?
C16 C17 1.523(7) . ?
C16 H16A 0.9700 . ?
C16 H16B 0.9700 . ?
C17 H17A 0.9700 . ?
C17 H17B 0.9700 . ?
C18 C19 1.398(7) . ?
C18 C22 1.501(7) . ?
C19 C20 1.389(8) . ?
C19 H19 0.9300 . ?
C20 C21 1.499(7) . ?
C21 H21A 0.9600 . ?
C21 H21B 0.9600 . ?
C21 H21C 0.9600 . ?
C22 H22A 0.9600 . ?
C22 H22B 0.9600 . ?
C22 H22C 0.9600 . ?
